data_4066406
loop_
_publ_author_name
'Eckensberger, U. David'
'Weber, Mitra'
'Wildt, Julia'
'Bolte, Michael'
'Lerner, Hans-Wolfram'
'Wagner, Matthias'

_publ_section_title
;
 Reactivity of [(C5Me5)Fe(C5H4BBr2)] and [(OC)3Mn(C5H4BBr2)] toward
 Et3SiH: Facile Access to [(OC)3Mn(C5H4BH2)]2and to Boron-Bridged
 Dinuclear Organometallics&#x2020;
;
_journal_issue 21
_journal_name_full Organometallics
_journal_page_first 5301
_journal_paper_doi 10.1021/om1004513
_journal_volume 29
_journal_year 2010
_chemical_formula_sum 'C15 H19 B Br2 Fe'
_chemical_formula_weight 425.78
_chemical_name_systematic ?
_space_group_IT_number 2
_symmetry_cell_setting triclinic
_symmetry_space_group_name_Hall '-P 1'
_symmetry_space_group_name_H-M 'P -1'
_atom_sites_solution_hydrogens geom
_atom_sites_solution_primary direct
_atom_sites_solution_secondary difmap
_audit_creation_method SHELXL-97
_cell_angle_alpha 92.874(11)
_cell_angle_beta 91.017(11)
_cell_angle_gamma 106.655(10)
_cell_formula_units_Z 2
_cell_length_a 7.2326(9)
_cell_length_b 8.6620(11)
_cell_length_c 13.1522(17)
_cell_measurement_reflns_used 9219
_cell_measurement_temperature 173(2)
_cell_measurement_theta_max 25.3
_cell_measurement_theta_min 2.5
_cell_volume 787.96(18)
_computing_cell_refinement 'X-Area (Stoe & Cie, 2001)'
_computing_data_collection 'X-Area (Stoe & Cie, 2001)'
_computing_data_reduction 'X-Area (Stoe & Cie, 2001)'
_computing_molecular_graphics 'XP in SHELXTL-Plus (Sheldrick, 1991)'
_computing_publication_material SHELXL97
_computing_structure_refinement 'SHELXL97 (Sheldrick, 1997) '
_computing_structure_solution 'SHELXS97 (Sheldrick, 1990) '
_diffrn_ambient_temperature 173(2)
_diffrn_measured_fraction_theta_full 0.999
_diffrn_measured_fraction_theta_max 0.992
_diffrn_measurement_device_type 'STOE IPDS II two-circle-diffractometer'
_diffrn_measurement_method \w
_diffrn_radiation_monochromator graphite
_diffrn_radiation_source 'fine-focus sealed tube'
_diffrn_radiation_type MoK\a
_diffrn_radiation_wavelength 0.71073
_diffrn_reflns_av_R_equivalents 0.0714
_diffrn_reflns_av_sigmaI/netI 0.0813
_diffrn_reflns_limit_h_max 8
_diffrn_reflns_limit_h_min -8
_diffrn_reflns_limit_k_max 10
_diffrn_reflns_limit_k_min -10
_diffrn_reflns_limit_l_max 14
_diffrn_reflns_limit_l_min -15
_diffrn_reflns_number 12147
_diffrn_reflns_theta_full 25.00
_diffrn_reflns_theta_max 25.07
_diffrn_reflns_theta_min 2.46
_diffrn_standards_decay_% 0
_diffrn_standards_interval_time 0
_diffrn_standards_number 0
_exptl_absorpt_coefficient_mu 6.011
_exptl_absorpt_correction_T_max 0.5324
_exptl_absorpt_correction_T_min 0.1868
_exptl_absorpt_correction_type multi-scan
_exptl_absorpt_process_details 'MULABS (Spek, 2003; Blessing, 1995)'
_exptl_crystal_colour red
_exptl_crystal_density_diffrn 1.795
_exptl_crystal_density_method 'not measured'
_exptl_crystal_description plate
_exptl_crystal_F_000 420
_exptl_crystal_size_max 0.42
_exptl_crystal_size_mid 0.19
_exptl_crystal_size_min 0.12
_refine_diff_density_max 0.632
_refine_diff_density_min -1.258
_refine_diff_density_rms 0.144
_refine_ls_extinction_coef 0.0038(13)
_refine_ls_extinction_expression Fc^*^=kFc[1+0.001xFc^2^\l^3^/sin(2\q)]^-1/4^
_refine_ls_extinction_method SHELXL
_refine_ls_goodness_of_fit_ref 0.928
_refine_ls_hydrogen_treatment mixed
_refine_ls_matrix_type full
_refine_ls_number_parameters 178
_refine_ls_number_reflns 2782
_refine_ls_number_restraints 0
_refine_ls_restrained_S_all 0.928
_refine_ls_R_factor_all 0.0717
_refine_ls_R_factor_gt 0.0479
_refine_ls_shift/su_max 0.000
_refine_ls_shift/su_mean 0.000
_refine_ls_structure_factor_coef Fsqd
_refine_ls_weighting_details 'calc w=1/[\s^2^(Fo^2^)+(0.0658P)^2^+0.0000P] where P=(Fo^2^+2Fc^2^)/3'
_refine_ls_weighting_scheme calc
_refine_ls_wR_factor_gt 0.1114
_refine_ls_wR_factor_ref 0.1206
_reflns_number_gt 1999
_reflns_number_total 2782
_reflns_threshold_expression I>2\s(I)
_cod_data_source_file om1004513_si_001.cif
_cod_data_source_block wa488
_cod_depositor_comments
;
The following automatic conversions were performed:

'_symmetry_cell_setting' value 'Triclinic' changed to 'triclinic'
according to /home/saulius/struct/CIF-dictionaries/cif_core.dic
dictionary named 'cif_core.dic' version 2.4.1 from 2010-06-29.

Automatic conversion script
Id: cif_fix_values 1715 2011-07-08 13:25:40Z adriana 
;
_cod_original_cell_volume 787.96(17)
_cod_database_code 4066406

loop_
_symmetry_equiv_pos_as_xyz
'x, y, z'
'-x, -y, -z'

loop_
_atom_site_label
_atom_site_type_symbol
_atom_site_fract_x
_atom_site_fract_y
_atom_site_fract_z
_atom_site_U_iso_or_equiv
_atom_site_adp_type
_atom_site_occupancy
_atom_site_symmetry_multiplicity
_atom_site_calc_flag
_atom_site_refinement_flags
B1 B 0.3700(9) 0.8638(9) 0.2522(6) 0.0321(15) Uani 1 1 d .
Br1 Br 0.42013(9) 1.03012(8) 0.36117(6) 0.0470(2) Uani 1 1 d .
Br2 Br 0.34299(9) 0.93222(9) 0.11667(6) 0.0489(2) Uani 1 1 d .
Fe1 Fe 0.59959(10) 0.62409(10) 0.26294(7) 0.0284(2) Uani 1 1 d .
C1 C 0.3472(7) 0.6902(7) 0.2737(5) 0.0302(13) Uani 1 1 d .
C2 C 0.3971(8) 0.6330(8) 0.3682(5) 0.0362(15) Uani 1 1 d .
H2 H 0.4228 0.6938 0.4316 0.043 Uiso 1 1 calc R
C3 C 0.4018(8) 0.4720(8) 0.3514(5) 0.0385(15) Uani 1 1 d .
H3 H 0.4295 0.4058 0.4015 0.046 Uiso 1 1 calc R
C4 C 0.3583(8) 0.4265(8) 0.2472(6) 0.0423(17) Uani 1 1 d .
H4 H 0.3526 0.3241 0.2155 0.051 Uiso 1 1 calc R
C5 C 0.3247(7) 0.5572(8) 0.1974(5) 0.0370(15) Uani 1 1 d .
H5 H 0.2931 0.5583 0.1270 0.044 Uiso 1 1 calc R
C11 C 0.8053(8) 0.7080(8) 0.1565(5) 0.0341(14) Uani 1 1 d .
C12 C 0.8469(7) 0.8161(7) 0.2458(5) 0.0330(14) Uani 1 1 d .
C13 C 0.8698(7) 0.7252(7) 0.3309(5) 0.0334(14) Uani 1 1 d .
C14 C 0.8470(7) 0.5614(7) 0.2939(5) 0.0324(14) Uani 1 1 d .
C15 C 0.8088(8) 0.5504(8) 0.1867(5) 0.0349(14) Uani 1 1 d .
C21 C 0.7784(10) 0.7516(10) 0.0501(6) 0.0524(19) Uani 1 1 d .
H21A H 0.7162 0.8383 0.0509 0.079 Uiso 1 1 calc R
H21B H 0.6970 0.6568 0.0105 0.079 Uiso 1 1 calc R
H21C H 0.9045 0.7882 0.0189 0.079 Uiso 1 1 calc R
C22 C 0.8761(8) 0.9944(8) 0.2475(6) 0.051(2) Uani 1 1 d .
H22A H 0.8400 1.0318 0.3137 0.077 Uiso 1 1 calc R
H22B H 0.7954 1.0187 0.1934 0.077 Uiso 1 1 calc R
H22C H 1.0122 1.0496 0.2363 0.077 Uiso 1 1 calc R
C23 C 0.9139(9) 0.7883(8) 0.4394(5) 0.0434(16) Uani 1 1 d .
H23A H 1.0541 0.8300 0.4510 0.065 Uiso 1 1 calc R
H23B H 0.8619 0.7009 0.4848 0.065 Uiso 1 1 calc R
H23C H 0.8547 0.8753 0.4536 0.065 Uiso 1 1 calc R
C24 C 0.8671(8) 0.4262(8) 0.3569(5) 0.0414(16) Uani 1 1 d .
H24A H 0.7769 0.3242 0.3301 0.062 Uiso 1 1 calc R
H24B H 0.8380 0.4477 0.4278 0.062 Uiso 1 1 calc R
H24C H 0.9995 0.4186 0.3537 0.062 Uiso 1 1 calc R
C25 C 0.7784(9) 0.4011(9) 0.1168(5) 0.0460(17) Uani 1 1 d .
H25A H 0.9017 0.3990 0.0879 0.069 Uiso 1 1 calc R
H25B H 0.6861 0.4024 0.0616 0.069 Uiso 1 1 calc R
H25C H 0.7276 0.3049 0.1554 0.069 Uiso 1 1 calc R

loop_
_atom_site_aniso_label
_atom_site_aniso_U_11
_atom_site_aniso_U_22
_atom_site_aniso_U_33
_atom_site_aniso_U_23
_atom_site_aniso_U_13
_atom_site_aniso_U_12
B1 0.026(3) 0.035(4) 0.039(4) 0.003(3) -0.001(3) 0.015(3)
Br1 0.0420(4) 0.0406(4) 0.0579(5) -0.0029(3) 0.0084(3) 0.0114(3)
Br2 0.0448(4) 0.0614(5) 0.0485(5) 0.0206(4) 0.0080(3) 0.0248(3)
Fe1 0.0192(4) 0.0306(5) 0.0358(5) 0.0045(4) 0.0036(3) 0.0070(3)
C1 0.020(2) 0.039(3) 0.033(3) 0.000(3) 0.001(2) 0.011(2)
C2 0.025(3) 0.048(4) 0.035(4) 0.004(3) 0.005(2) 0.010(3)
C3 0.026(3) 0.043(4) 0.049(4) 0.011(3) 0.008(3) 0.013(3)
C4 0.026(3) 0.027(3) 0.073(5) 0.001(3) 0.011(3) 0.006(3)
C5 0.023(3) 0.046(4) 0.040(4) -0.008(3) 0.001(3) 0.009(3)
C11 0.025(3) 0.043(4) 0.035(4) 0.011(3) 0.005(2) 0.008(3)
C12 0.022(3) 0.036(3) 0.043(4) 0.015(3) 0.009(2) 0.009(2)
C13 0.020(3) 0.038(3) 0.041(4) 0.003(3) 0.005(2) 0.005(2)
C14 0.019(2) 0.033(3) 0.043(4) 0.000(3) 0.003(2) 0.005(2)
C15 0.024(3) 0.039(4) 0.040(4) -0.001(3) 0.005(3) 0.008(3)
C21 0.045(4) 0.066(5) 0.052(5) 0.017(4) 0.010(3) 0.023(4)
C22 0.026(3) 0.037(4) 0.093(6) 0.018(4) 0.009(3) 0.009(3)
C23 0.038(3) 0.042(4) 0.044(4) 0.001(3) 0.003(3) 0.001(3)
C24 0.029(3) 0.044(4) 0.055(4) 0.017(3) -0.001(3) 0.013(3)
C25 0.041(3) 0.051(4) 0.047(4) -0.013(4) 0.000(3) 0.016(3)

loop_
_atom_type_symbol
_atom_type_description
_atom_type_scat_dispersion_real
_atom_type_scat_dispersion_imag
_atom_type_scat_source
C C 0.0033 0.0016 'International Tables Vol C Tables 4.2.6.8 and 6.1.1.4'
H H 0.0000 0.0000 'International Tables Vol C Tables 4.2.6.8 and 6.1.1.4'
B B 0.0013 0.0007 'International Tables Vol C Tables 4.2.6.8 and 6.1.1.4'
Br Br -0.2901 2.4595 'International Tables Vol C Tables 4.2.6.8 and 6.1.1.4'
Fe Fe 0.3463 0.8444 'International Tables Vol C Tables 4.2.6.8 and 6.1.1.4'

loop_
_geom_angle_atom_site_label_1
_geom_angle_atom_site_label_2
_geom_angle_atom_site_label_3
_geom_angle
C1 B1 Br2 122.6(5)
C1 B1 Br1 121.2(5)
Br2 B1 Br1 116.2(4)
C2 Fe1 C14 124.2(3)
C2 Fe1 C15 160.2(3)
C14 Fe1 C15 40.5(2)
C2 Fe1 C4 67.6(3)
C14 Fe1 C4 112.5(2)
C15 Fe1 C4 104.1(2)
C2 Fe1 C11 157.6(3)
C14 Fe1 C11 68.7(2)
C15 Fe1 C11 41.1(2)
C4 Fe1 C11 127.8(3)
C2 Fe1 C5 68.6(2)
C14 Fe1 C5 147.5(2)
C15 Fe1 C5 117.4(2)
C4 Fe1 C5 40.0(3)
C11 Fe1 C5 111.3(3)
C2 Fe1 C13 108.2(2)
C14 Fe1 C13 40.9(2)
C15 Fe1 C13 68.5(2)
C4 Fe1 C13 147.1(3)
C11 Fe1 C13 68.4(2)
C5 Fe1 C13 171.4(2)
C2 Fe1 C3 40.1(2)
C14 Fe1 C3 102.0(2)
C15 Fe1 C3 122.2(2)
C4 Fe1 C3 40.0(3)
C11 Fe1 C3 162.1(2)
C5 Fe1 C3 67.8(3)
C13 Fe1 C3 115.3(3)
C2 Fe1 C1 40.9(2)
C14 Fe1 C1 164.7(2)
C15 Fe1 C1 154.7(3)
C4 Fe1 C1 68.2(2)
C11 Fe1 C1 123.8(2)
C5 Fe1 C1 41.4(2)
C13 Fe1 C1 131.1(2)
C3 Fe1 C1 68.2(2)
C2 Fe1 C12 122.7(2)
C14 Fe1 C12 68.3(2)
C15 Fe1 C12 68.3(2)
C4 Fe1 C12 167.9(3)
C11 Fe1 C12 40.5(2)
C5 Fe1 C12 134.0(3)
C13 Fe1 C12 40.4(2)
C3 Fe1 C12 152.0(3)
C1 Fe1 C12 114.4(2)
C2 C1 C5 106.1(6)
C2 C1 B1 125.9(6)
C5 C1 B1 125.9(6)
C2 C1 Fe1 68.7(3)
C5 C1 Fe1 69.1(3)
B1 C1 Fe1 114.0(4)
C3 C2 C1 109.0(6)
C3 C2 Fe1 70.6(3)
C1 C2 Fe1 70.4(3)
C3 C2 H2 125.5
C1 C2 H2 125.5
Fe1 C2 H2 125.1
C2 C3 C4 108.1(6)
C2 C3 Fe1 69.2(3)
C4 C3 Fe1 69.9(4)
C2 C3 H3 125.9
C4 C3 H3 125.9
Fe1 C3 H3 126.5
C3 C4 C5 109.3(6)
C3 C4 Fe1 70.1(4)
C5 C4 Fe1 70.0(3)
C3 C4 H4 125.4
C5 C4 H4 125.4
Fe1 C4 H4 126.1
C4 C5 C1 107.5(6)
C4 C5 Fe1 69.9(3)
C1 C5 Fe1 69.5(3)
C4 C5 H5 126.2
C1 C5 H5 126.2
Fe1 C5 H5 125.9
C12 C11 C15 107.7(5)
C12 C11 C21 126.5(6)
C15 C11 C21 125.6(6)
C12 C11 Fe1 70.7(3)
C15 C11 Fe1 69.3(3)
C21 C11 Fe1 128.9(4)
C13 C12 C11 108.0(5)
C13 C12 C22 126.3(6)
C11 C12 C22 125.5(6)
C13 C12 Fe1 68.9(3)
C11 C12 Fe1 68.8(3)
C22 C12 Fe1 131.3(4)
C12 C13 C14 108.0(5)
C12 C13 C23 126.6(6)
C14 C13 C23 125.3(6)
C12 C13 Fe1 70.7(3)
C14 C13 Fe1 69.1(3)
C23 C13 Fe1 126.7(4)
C15 C14 C13 108.2(6)
C15 C14 C24 125.8(6)
C13 C14 C24 125.9(6)
C15 C14 Fe1 70.0(3)
C13 C14 Fe1 70.0(3)
C24 C14 Fe1 127.3(4)
C14 C15 C11 108.0(5)
C14 C15 C25 126.1(6)
C11 C15 C25 126.0(6)
C14 C15 Fe1 69.5(3)
C11 C15 Fe1 69.6(3)
C25 C15 Fe1 126.8(4)
C11 C21 H21A 109.5
C11 C21 H21B 109.5
H21A C21 H21B 109.5
C11 C21 H21C 109.5
H21A C21 H21C 109.5
H21B C21 H21C 109.5
C12 C22 H22A 109.5
C12 C22 H22B 109.5
H22A C22 H22B 109.5
C12 C22 H22C 109.5
H22A C22 H22C 109.5
H22B C22 H22C 109.5
C13 C23 H23A 109.5
C13 C23 H23B 109.5
H23A C23 H23B 109.5
C13 C23 H23C 109.5
H23A C23 H23C 109.5
H23B C23 H23C 109.5
C14 C24 H24A 109.5
C14 C24 H24B 109.5
H24A C24 H24B 109.5
C14 C24 H24C 109.5
H24A C24 H24C 109.5
H24B C24 H24C 109.5
C15 C25 H25A 109.5
C15 C25 H25B 109.5
H25A C25 H25B 109.5
C15 C25 H25C 109.5
H25A C25 H25C 109.5
H25B C25 H25C 109.5

loop_
_geom_bond_atom_site_label_1
_geom_bond_atom_site_label_2
_geom_bond_distance
B1 C1 1.507(9)
B1 Br2 1.931(7)
B1 Br1 1.933(7)
Fe1 C2 2.047(5)
Fe1 C14 2.053(5)
Fe1 C15 2.060(5)
Fe1 C4 2.063(6)
Fe1 C11 2.064(6)
Fe1 C5 2.065(6)
Fe1 C13 2.065(6)
Fe1 C3 2.066(6)
Fe1 C1 2.069(5)
Fe1 C12 2.089(6)
C1 C2 1.438(9)
C1 C5 1.460(8)
C2 C3 1.411(9)
C2 H2 0.9500
C3 C4 1.411(10)
C3 H3 0.9500
C4 C5 1.413(10)
C4 H4 0.9500
C5 H5 0.9500
C11 C12 1.436(9)
C11 C15 1.447(9)
C11 C21 1.491(9)
C12 C13 1.434(9)
C12 C22 1.497(9)
C13 C14 1.439(8)
C13 C23 1.498(9)
C14 C15 1.425(9)
C14 C24 1.507(9)
C15 C25 1.509(9)
C21 H21A 0.9800
C21 H21B 0.9800
C21 H21C 0.9800
C22 H22A 0.9800
C22 H22B 0.9800
C22 H22C 0.9800
C23 H23A 0.9800
C23 H23B 0.9800
C23 H23C 0.9800
C24 H24A 0.9800
C24 H24B 0.9800
C24 H24C 0.9800
C25 H25A 0.9800
C25 H25B 0.9800
C25 H25C 0.9800

loop_
_geom_torsion_atom_site_label_1
_geom_torsion_atom_site_label_2
_geom_torsion_atom_site_label_3
_geom_torsion_atom_site_label_4
_geom_torsion
Br2 B1 C1 C2 168.5(4)
Br1 B1 C1 C2 -13.6(7)
Br2 B1 C1 C5 7.3(8)
Br1 B1 C1 C5 -174.8(4)
Br2 B1 C1 Fe1 88.2(5)
Br1 B1 C1 Fe1 -93.9(5)
C14 Fe1 C1 C2 -15.5(11)
C15 Fe1 C1 C2 157.0(5)
C4 Fe1 C1 C2 80.4(4)
C11 Fe1 C1 C2 -157.9(4)
C5 Fe1 C1 C2 117.8(5)
C13 Fe1 C1 C2 -68.0(5)
C3 Fe1 C1 C2 37.2(4)
C12 Fe1 C1 C2 -112.4(4)
C2 Fe1 C1 C5 -117.8(5)
C14 Fe1 C1 C5 -133.4(9)
C15 Fe1 C1 C5 39.2(7)
C4 Fe1 C1 C5 -37.5(4)
C11 Fe1 C1 C5 84.3(4)
C13 Fe1 C1 C5 174.2(4)
C3 Fe1 C1 C5 -80.6(4)
C12 Fe1 C1 C5 129.7(4)
C2 Fe1 C1 B1 121.0(6)
C14 Fe1 C1 B1 105.5(9)
C15 Fe1 C1 B1 -82.0(7)
C4 Fe1 C1 B1 -158.6(5)
C11 Fe1 C1 B1 -36.9(6)
C5 Fe1 C1 B1 -121.1(6)
C13 Fe1 C1 B1 53.0(6)
C3 Fe1 C1 B1 158.2(5)
C12 Fe1 C1 B1 8.6(5)
C5 C1 C2 C3 -1.0(6)
B1 C1 C2 C3 -165.2(5)
Fe1 C1 C2 C3 -60.3(4)
C5 C1 C2 Fe1 59.3(3)
B1 C1 C2 Fe1 -104.9(5)
C14 Fe1 C2 C3 -65.5(5)
C15 Fe1 C2 C3 -31.0(9)
C4 Fe1 C2 C3 37.2(4)
C11 Fe1 C2 C3 174.6(6)
C5 Fe1 C2 C3 80.5(4)
C13 Fe1 C2 C3 -107.9(4)
C1 Fe1 C2 C3 119.4(5)
C12 Fe1 C2 C3 -150.0(4)
C14 Fe1 C2 C1 175.1(3)
C15 Fe1 C2 C1 -150.5(7)
C4 Fe1 C2 C1 -82.2(4)
C11 Fe1 C2 C1 55.2(8)
C5 Fe1 C2 C1 -38.9(4)
C13 Fe1 C2 C1 132.7(4)
C3 Fe1 C2 C1 -119.4(5)
C12 Fe1 C2 C1 90.5(4)
C1 C2 C3 C4 0.8(6)
Fe1 C2 C3 C4 -59.3(4)
C1 C2 C3 Fe1 60.2(4)
C14 Fe1 C3 C2 129.7(4)
C15 Fe1 C3 C2 168.1(4)
C4 Fe1 C3 C2 -119.5(5)
C11 Fe1 C3 C2 -173.4(7)
C5 Fe1 C3 C2 -82.7(4)
C13 Fe1 C3 C2 88.6(4)
C1 Fe1 C3 C2 -37.9(4)
C12 Fe1 C3 C2 63.5(6)
C2 Fe1 C3 C4 119.5(5)
C14 Fe1 C3 C4 -110.8(4)
C15 Fe1 C3 C4 -72.4(4)
C11 Fe1 C3 C4 -53.8(9)
C5 Fe1 C3 C4 36.9(4)
C13 Fe1 C3 C4 -151.9(4)
C1 Fe1 C3 C4 81.6(4)
C12 Fe1 C3 C4 -177.0(4)
C2 C3 C4 C5 -0.4(6)
Fe1 C3 C4 C5 -59.2(4)
C2 C3 C4 Fe1 58.9(4)
C2 Fe1 C4 C3 -37.4(4)
C14 Fe1 C4 C3 81.8(4)
C15 Fe1 C4 C3 123.7(4)
C11 Fe1 C4 C3 161.7(4)
C5 Fe1 C4 C3 -120.3(5)
C13 Fe1 C4 C3 51.7(6)
C1 Fe1 C4 C3 -81.7(4)
C12 Fe1 C4 C3 173.2(10)
C2 Fe1 C4 C5 83.0(4)
C14 Fe1 C4 C5 -157.9(4)
C15 Fe1 C4 C5 -116.0(4)
C11 Fe1 C4 C5 -78.0(4)
C13 Fe1 C4 C5 172.0(4)
C3 Fe1 C4 C5 120.3(5)
C1 Fe1 C4 C5 38.7(4)
C12 Fe1 C4 C5 -66.5(12)
C3 C4 C5 C1 -0.3(6)
Fe1 C4 C5 C1 -59.6(4)
C3 C4 C5 Fe1 59.3(4)
C2 C1 C5 C4 0.8(6)
B1 C1 C5 C4 165.0(5)
Fe1 C1 C5 C4 59.8(4)
C2 C1 C5 Fe1 -59.1(3)
B1 C1 C5 Fe1 105.1(5)
C2 Fe1 C5 C4 -80.2(4)
C14 Fe1 C5 C4 40.4(6)
C15 Fe1 C5 C4 79.1(4)
C11 Fe1 C5 C4 123.9(4)
C13 Fe1 C5 C4 -149.6(16)
C3 Fe1 C5 C4 -36.8(4)
C1 Fe1 C5 C4 -118.6(5)
C12 Fe1 C5 C4 164.5(4)
C2 Fe1 C5 C1 38.5(4)
C14 Fe1 C5 C1 159.0(4)
C15 Fe1 C5 C1 -162.3(4)
C4 Fe1 C5 C1 118.6(5)
C11 Fe1 C5 C1 -117.5(4)
C13 Fe1 C5 C1 -31.0(19)
C3 Fe1 C5 C1 81.8(4)
C12 Fe1 C5 C1 -76.8(5)
C2 Fe1 C11 C12 48.6(8)
C14 Fe1 C11 C12 -81.1(4)
C15 Fe1 C11 C12 -118.5(5)
C4 Fe1 C11 C12 176.3(4)
C5 Fe1 C11 C12 133.8(4)
C13 Fe1 C11 C12 -37.0(3)
C3 Fe1 C11 C12 -142.7(8)
C1 Fe1 C11 C12 88.9(4)
C2 Fe1 C11 C15 167.1(6)
C14 Fe1 C11 C15 37.4(3)
C4 Fe1 C11 C15 -65.2(4)
C5 Fe1 C11 C15 -107.7(4)
C13 Fe1 C11 C15 81.5(4)
C3 Fe1 C11 C15 -24.2(10)
C1 Fe1 C11 C15 -152.6(3)
C12 Fe1 C11 C15 118.5(5)
C2 Fe1 C11 C21 -73.2(10)
C14 Fe1 C11 C21 157.1(7)
C15 Fe1 C11 C21 119.7(8)
C4 Fe1 C11 C21 54.5(7)
C5 Fe1 C11 C21 12.0(7)
C13 Fe1 C11 C21 -158.8(7)
C3 Fe1 C11 C21 95.5(10)
C1 Fe1 C11 C21 -32.9(7)
C12 Fe1 C11 C21 -121.8(8)
C15 C11 C12 C13 -1.8(6)
C21 C11 C12 C13 -177.4(5)
Fe1 C11 C12 C13 57.9(4)
C15 C11 C12 C22 173.9(5)
C21 C11 C12 C22 -1.7(9)
Fe1 C11 C12 C22 -126.4(5)
C15 C11 C12 Fe1 -59.7(4)
C21 C11 C12 Fe1 124.7(6)
C2 Fe1 C12 C13 79.6(4)
C14 Fe1 C12 C13 -38.0(3)
C15 Fe1 C12 C13 -81.8(4)
C4 Fe1 C12 C13 -134.4(11)
C11 Fe1 C12 C13 -120.3(5)
C5 Fe1 C12 C13 170.5(3)
C3 Fe1 C12 C13 36.3(6)
C1 Fe1 C12 C13 125.6(3)
C2 Fe1 C12 C11 -160.2(4)
C14 Fe1 C12 C11 82.2(4)
C15 Fe1 C12 C11 38.4(4)
C4 Fe1 C12 C11 -14.1(13)
C5 Fe1 C12 C11 -69.2(4)
C13 Fe1 C12 C11 120.3(5)
C3 Fe1 C12 C11 156.6(5)
C1 Fe1 C12 C11 -114.2(4)
C2 Fe1 C12 C22 -40.9(8)
C14 Fe1 C12 C22 -158.5(7)
C15 Fe1 C12 C22 157.7(7)
C4 Fe1 C12 C22 105.2(12)
C11 Fe1 C12 C22 119.3(8)
C5 Fe1 C12 C22 50.1(8)
C13 Fe1 C12 C22 -120.4(8)
C3 Fe1 C12 C22 -84.1(8)
C1 Fe1 C12 C22 5.1(8)
C11 C12 C13 C14 1.4(6)
C22 C12 C13 C14 -174.3(5)
Fe1 C12 C13 C14 59.2(3)
C11 C12 C13 C23 -179.8(5)
C22 C12 C13 C23 4.6(9)
Fe1 C12 C13 C23 -122.0(5)
C11 C12 C13 Fe1 -57.9(4)
C22 C12 C13 Fe1 126.5(5)
C2 Fe1 C13 C12 -119.4(4)
C14 Fe1 C13 C12 119.0(5)
C15 Fe1 C13 C12 81.4(4)
C4 Fe1 C13 C12 164.0(4)
C11 Fe1 C13 C12 37.1(3)
C5 Fe1 C13 C12 -52.8(18)
C3 Fe1 C13 C12 -162.1(3)
C1 Fe1 C13 C12 -79.6(4)
C2 Fe1 C13 C14 121.6(4)
C15 Fe1 C13 C14 -37.6(4)
C4 Fe1 C13 C14 45.0(6)
C11 Fe1 C13 C14 -82.0(4)
C5 Fe1 C13 C14 -171.8(16)
C3 Fe1 C13 C14 78.9(4)
C1 Fe1 C13 C14 161.3(4)
C12 Fe1 C13 C14 -119.0(5)
C2 Fe1 C13 C23 2.5(6)
C14 Fe1 C13 C23 -119.1(7)
C15 Fe1 C13 C23 -156.8(6)
C4 Fe1 C13 C23 -74.2(7)
C11 Fe1 C13 C23 158.9(6)
C5 Fe1 C13 C23 69.1(19)
C3 Fe1 C13 C23 -40.2(6)
C1 Fe1 C13 C23 42.2(7)
C12 Fe1 C13 C23 121.8(7)
C12 C13 C14 C15 -0.4(6)
C23 C13 C14 C15 -179.3(5)
Fe1 C13 C14 C15 59.8(4)
C12 C13 C14 C24 177.6(5)
C23 C13 C14 C24 -1.3(8)
Fe1 C13 C14 C24 -122.2(5)
C12 C13 C14 Fe1 -60.2(4)
C23 C13 C14 Fe1 120.9(5)
C2 Fe1 C14 C15 162.9(4)
C4 Fe1 C14 C15 85.5(4)
C11 Fe1 C14 C15 -37.9(4)
C5 Fe1 C14 C15 58.6(6)
C13 Fe1 C14 C15 -119.1(5)
C3 Fe1 C14 C15 126.0(4)
C1 Fe1 C14 C15 175.1(8)
C12 Fe1 C14 C15 -81.5(4)
C2 Fe1 C14 C13 -78.0(4)
C15 Fe1 C14 C13 119.1(5)
C4 Fe1 C14 C13 -155.4(4)
C11 Fe1 C14 C13 81.2(4)
C5 Fe1 C14 C13 177.7(5)
C3 Fe1 C14 C13 -114.9(4)
C1 Fe1 C14 C13 -65.8(10)
C12 Fe1 C14 C13 37.6(3)
C2 Fe1 C14 C24 42.5(7)
C15 Fe1 C14 C24 -120.4(7)
C4 Fe1 C14 C24 -34.9(6)
C11 Fe1 C14 C24 -158.3(6)
C5 Fe1 C14 C24 -61.8(8)
C13 Fe1 C14 C24 120.5(7)
C3 Fe1 C14 C24 5.6(6)
C1 Fe1 C14 C24 54.7(12)
C12 Fe1 C14 C24 158.1(6)
C13 C14 C15 C11 -0.7(6)
C24 C14 C15 C11 -178.6(5)
Fe1 C14 C15 C11 59.1(4)
C13 C14 C15 C25 179.0(5)
C24 C14 C15 C25 1.0(9)
Fe1 C14 C15 C25 -121.2(6)
C13 C14 C15 Fe1 -59.8(3)
C24 C14 C15 Fe1 122.2(5)
C12 C11 C15 C14 1.5(6)
C21 C11 C15 C14 177.2(5)
Fe1 C11 C15 C14 -59.0(4)
C12 C11 C15 C25 -178.1(5)
C21 C11 C15 C25 -2.5(9)
Fe1 C11 C15 C25 121.3(6)
C12 C11 C15 Fe1 60.6(4)
C21 C11 C15 Fe1 -123.8(6)
C2 Fe1 C15 C14 -46.0(9)
C4 Fe1 C15 C14 -108.3(4)
C11 Fe1 C15 C14 119.4(5)
C5 Fe1 C15 C14 -148.9(4)
C13 Fe1 C15 C14 38.0(4)
C3 Fe1 C15 C14 -69.1(4)
C1 Fe1 C15 C14 -177.0(5)
C12 Fe1 C15 C14 81.6(4)
C2 Fe1 C15 C11 -165.4(7)
C14 Fe1 C15 C11 -119.4(5)
C4 Fe1 C15 C11 132.3(4)
C5 Fe1 C15 C11 91.6(4)
C13 Fe1 C15 C11 -81.5(4)
C3 Fe1 C15 C11 171.4(4)
C1 Fe1 C15 C11 63.6(7)
C12 Fe1 C15 C11 -37.9(4)
C2 Fe1 C15 C25 74.3(10)
C14 Fe1 C15 C25 120.3(8)
C4 Fe1 C15 C25 12.0(7)
C11 Fe1 C15 C25 -120.3(8)
C5 Fe1 C15 C25 -28.6(7)
C13 Fe1 C15 C25 158.3(7)
C3 Fe1 C15 C25 51.2(7)
C1 Fe1 C15 C25 -56.7(9)
C12 Fe1 C15 C25 -158.1(7)
